data_7133212
loop_
_publ_author_name
'Hu, Lei'
'Chakraborty, Sayandip'
'Tumanov, Nikolay'
'Wouters, Johan'
'Robiette, Rapha&#xeb;l'
'Berionni, Guillaume'

_publ_section_title
;
 Regulating iminophosphorane P&#xe001;N bond reactivity through geometric
 constraints with cage-shaped triarylphosphines.
;
_journal_issue 55
_journal_name_full 'Chemical communications (Cambridge, England)'
_journal_page_first 7073
_journal_page_last 7076
_journal_paper_doi 10.1039/d4cc01868k
_journal_volume 60
_journal_year 2024
_chemical_formula_moiety 'C19 H13 O P, 0.5(H2 O2)'
_chemical_formula_sum 'C19 H14 O2 P'
_chemical_formula_weight 305.27
_chemical_name_common '9-phosphatriptycene oxide hemi (hydrogen peroxide)'
_chemical_name_systematic '9-phosphatriptycene oxide hemi (hydrogen peroxide)'
_space_group_crystal_system monoclinic
_space_group_IT_number 15
_space_group_name_Hall '-C 2yc'
_space_group_name_H-M_alt 'C 1 2/c 1'
_atom_sites_solution_hydrogens difmap
_atom_sites_solution_primary dual
_atom_sites_solution_secondary dual
_audit_creation_method SHELXL-2019/3
_audit_update_record
;
2024-04-10 deposited with the CCDC.	2024-04-28 downloaded from the CCDC.
;
_cell_angle_alpha 90
_cell_angle_beta 117.6040(10)
_cell_angle_gamma 90
_cell_formula_units_Z 8
_cell_length_a 20.3958(6)
_cell_length_b 13.4454(6)
_cell_length_c 12.1945(4)
_cell_measurement_reflns_used 9843
_cell_measurement_temperature 100(2)
_cell_measurement_theta_max 68.1074
_cell_measurement_theta_min 4.9266
_cell_volume 2963.44(19)
_computing_cell_refinement 'SAINT V8.40B (Bruker AXS LLC, 2019)'
_computing_data_collection 'Bruker Instrument Service vV6.2.16'
_computing_data_reduction 'SAINT V8.40B (Bruker AXS LLC, 2019)'
_computing_molecular_graphics 'Mercury 4.0 (Macrae et al, 2020)'
_computing_publication_material 'enCIFer (Allen et al, 2004)'
_computing_structure_refinement 'SHELXL-2019/3 (Sheldrick, 2019)'
_computing_structure_solution 'SHELXT 2018/2 (Sheldrick, 2018)'
_diffrn_ambient_temperature 100(2)
_diffrn_detector_area_resol_mean 7.39
_diffrn_measured_fraction_theta_full 0.986
_diffrn_measured_fraction_theta_max 0.984
_diffrn_measurement_device_type 'Bruker D8 Venture'
_diffrn_measurement_method '\f and \w-scans'
_diffrn_radiation_monochromator 'multilayer mirror'
_diffrn_radiation_type CuK\a
_diffrn_radiation_wavelength 1.54178
_diffrn_reflns_av_R_equivalents 0.0465
_diffrn_reflns_av_unetI/netI 0.0385
_diffrn_reflns_Laue_measured_fraction_full 0.986
_diffrn_reflns_Laue_measured_fraction_max 0.984
_diffrn_reflns_limit_h_max 24
_diffrn_reflns_limit_h_min -21
_diffrn_reflns_limit_k_max 16
_diffrn_reflns_limit_k_min -16
_diffrn_reflns_limit_l_max 14
_diffrn_reflns_limit_l_min -14
_diffrn_reflns_number 24650
_diffrn_reflns_point_group_measured_fraction_full 0.986
_diffrn_reflns_point_group_measured_fraction_max 0.984
_diffrn_reflns_theta_full 67.679
_diffrn_reflns_theta_max 68.112
_diffrn_reflns_theta_min 4.927
_exptl_absorpt_coefficient_mu 1.675
_exptl_absorpt_correction_T_max 0.81
_exptl_absorpt_correction_T_min 0.59
_exptl_absorpt_correction_type numerical
_exptl_absorpt_process_details
;
Krause, L., Herbst-Irmer, R., Sheldrick, G. M., Stalke, D. (2015).
"Comparison of silver and molybdenum microfocus X-ray sources for
single-crystal structure determination"
J. Appl. Cryst. 48, 3-10.
doi:10.1107/S1600576714022985
;
_exptl_crystal_colour colourless
_exptl_crystal_density_diffrn 1.368
_exptl_crystal_description block
_exptl_crystal_F_000 1272
_exptl_crystal_size_max 0.290
_exptl_crystal_size_mid 0.180
_exptl_crystal_size_min 0.130
_refine_diff_density_max 0.410
_refine_diff_density_min -0.323
_refine_diff_density_rms 0.058
_refine_ls_extinction_coef 0.00178(14)
_refine_ls_extinction_expression Fc^*^=kFc[1+0.001xFc^2^\l^3^/sin(2\q)]^-1/4^
_refine_ls_extinction_method 'SHELXL-2019/2 (Sheldrick 2019)'
_refine_ls_goodness_of_fit_ref 1.081
_refine_ls_hydrogen_treatment mixed
_refine_ls_matrix_type full
_refine_ls_number_parameters 204
_refine_ls_number_reflns 2676
_refine_ls_number_restraints 0
_refine_ls_restrained_S_all 1.081
_refine_ls_R_factor_all 0.0354
_refine_ls_R_factor_gt 0.0354
_refine_ls_shift/su_max 0.001
_refine_ls_shift/su_mean 0.000
_refine_ls_structure_factor_coef Fsqd
_refine_ls_weighting_details 'w=1/[\s^2^(Fo^2^)+(0.0347P)^2^+3.9495P] where P=(Fo^2^+2Fc^2^)/3'
_refine_ls_weighting_scheme calc
_refine_ls_wR_factor_gt 0.0894
_refine_ls_wR_factor_ref 0.0894
_reflns_Friedel_coverage 0.000
_reflns_number_gt 2671
_reflns_number_total 2676
_reflns_threshold_expression 'I > 2\s(I)'
_cod_data_source_file d4cc01868k2.cif
_cod_data_source_block nt1368_SMC166_100K
_cod_depositor_comments 'Adding full bibliography for 7133202--7133219.cif.'
_cod_original_sg_symbol_H-M 'C 2/c'
_cod_database_code 7133212
_shelx_shelxl_version_number 2019/3
_shelx_space_group_comment
;
The symmetry employed for this shelxl refinement is uniquely defined
by the following loop, which should always be used as a source of
symmetry information in preference to the above space-group names.
They are only intended as comments.
;
_shelx_estimated_absorpt_t_min 0.642
_shelx_estimated_absorpt_t_max 0.812

loop_
_space_group_symop_operation_xyz
'x, y, z'
'-x, y, -z+1/2'
'x+1/2, y+1/2, z'
'-x+1/2, y+1/2, -z+1/2'
'-x, -y, -z'
'x, -y, z-1/2'
'-x+1/2, -y+1/2, -z'
'x+1/2, -y+1/2, z-1/2'

loop_
_atom_site_label
_atom_site_type_symbol
_atom_site_fract_x
_atom_site_fract_y
_atom_site_fract_z
_atom_site_U_iso_or_equiv
_atom_site_adp_type
_atom_site_occupancy
_atom_site_site_symmetry_order
_atom_site_calc_flag
_atom_site_refinement_flags_posn
_atom_site_refinement_flags_adp
_atom_site_refinement_flags_occupancy
_atom_site_disorder_assembly
_atom_site_disorder_group
P1 P 0.33253(2) 0.64438(3) 0.26926(3) 0.01383(14) Uani 1 1 d . . . . .
O1 O 0.35557(6) 0.70484(8) 0.19083(9) 0.0201(2) Uani 1 1 d . . . . .
C1 C 0.23804(8) 0.60262(10) 0.20365(13) 0.0155(3) Uani 1 1 d . . . . .
C2 C 0.18210(8) 0.62364(11) 0.08567(13) 0.0195(3) Uani 1 1 d . . . . .
H2 H 0.191914 0.662452 0.029827 0.023 Uiso 1 1 calc R U . . .
C3 C 0.11109(8) 0.58660(11) 0.05065(14) 0.0225(3) Uani 1 1 d . . . . .
H3 H 0.072001 0.600794 -0.029320 0.027 Uiso 1 1 calc R U . . .
C4 C 0.09768(8) 0.52909(11) 0.13269(14) 0.0219(3) Uani 1 1 d . . . . .
H4 H 0.049267 0.504213 0.108092 0.026 Uiso 1 1 calc R U . . .
C5 C 0.15403(8) 0.50727(10) 0.25046(14) 0.0176(3) Uani 1 1 d . . . . .
H5 H 0.144341 0.466715 0.305108 0.021 Uiso 1 1 calc R U . . .
C6 C 0.22443(8) 0.54520(10) 0.28736(13) 0.0148(3) Uani 1 1 d . . . . .
C7 C 0.28904(7) 0.52983(10) 0.41656(12) 0.0142(3) Uani 1 1 d . . . . .
H7 H 0.273342 0.489102 0.468943 0.017 Uiso 1 1 calc R U . . .
C8 C 0.31742(7) 0.63211(10) 0.47553(13) 0.0137(3) Uani 1 1 d . . . . .
C9 C 0.34183(7) 0.69668(10) 0.41125(12) 0.0147(3) Uani 1 1 d . . . . .
C10 C 0.37260(8) 0.78845(10) 0.45958(13) 0.0175(3) Uani 1 1 d . . . . .
H10 H 0.388971 0.831325 0.415309 0.021 Uiso 1 1 calc R U . . .
C11 C 0.37914(8) 0.81680(11) 0.57397(14) 0.0202(3) Uani 1 1 d . . . . .
H11 H 0.400813 0.879035 0.608902 0.024 Uiso 1 1 calc R U . . .
C12 C 0.35404(8) 0.75430(11) 0.63705(13) 0.0192(3) Uani 1 1 d . . . . .
H12 H 0.358099 0.774548 0.714588 0.023 Uiso 1 1 calc R U . . .
C13 C 0.32292(8) 0.66210(11) 0.58803(13) 0.0161(3) Uani 1 1 d . . . . .
H13 H 0.305572 0.620072 0.631688 0.019 Uiso 1 1 calc R U . . .
C14 C 0.37885(7) 0.52833(10) 0.33084(12) 0.0143(3) Uani 1 1 d . . . . .
C15 C 0.43767(8) 0.49082(11) 0.31651(13) 0.0172(3) Uani 1 1 d . . . . .
H15 H 0.455026 0.524914 0.266768 0.021 Uiso 1 1 calc R U . . .
C16 C 0.47111(8) 0.40248(11) 0.37592(13) 0.0192(3) Uani 1 1 d . . . . .
H16 H 0.511731 0.376191 0.367347 0.023 Uiso 1 1 calc R U . . .
C17 C 0.44492(8) 0.35311(11) 0.44750(13) 0.0192(3) Uani 1 1 d . . . . .
H17 H 0.467904 0.292911 0.487761 0.023 Uiso 1 1 calc R U . . .
C18 C 0.38515(8) 0.39047(11) 0.46149(13) 0.0172(3) Uani 1 1 d . . . . .
H18 H 0.367339 0.355616 0.510100 0.021 Uiso 1 1 calc R U . . .
C19 C 0.35224(7) 0.47883(10) 0.40368(12) 0.0143(3) Uani 1 1 d . . . . .
O2 O 0.48138(7) 0.81836(10) 0.28742(12) 0.0381(3) Uani 1 1 d . . . . .
H2O H 0.4418(14) 0.7752(19) 0.246(2) 0.052(7) Uiso 1 1 d . . . . .

loop_
_atom_site_aniso_label
_atom_site_aniso_U_11
_atom_site_aniso_U_22
_atom_site_aniso_U_33
_atom_site_aniso_U_23
_atom_site_aniso_U_13
_atom_site_aniso_U_12
P1 0.0155(2) 0.0149(2) 0.0125(2) -0.00026(12) 0.00771(15) -0.00020(12)
O1 0.0245(5) 0.0214(5) 0.0180(5) 0.0012(4) 0.0129(4) -0.0019(4)
C1 0.0163(7) 0.0145(7) 0.0159(7) -0.0027(5) 0.0075(6) 0.0019(5)
C2 0.0227(8) 0.0177(7) 0.0161(7) -0.0018(5) 0.0075(6) 0.0038(6)
C3 0.0192(7) 0.0212(7) 0.0187(7) -0.0048(6) 0.0016(6) 0.0041(6)
C4 0.0151(7) 0.0196(7) 0.0264(8) -0.0081(6) 0.0058(6) -0.0010(6)
C5 0.0173(7) 0.0143(7) 0.0224(7) -0.0048(5) 0.0100(6) -0.0006(5)
C6 0.0157(7) 0.0136(6) 0.0155(6) -0.0036(5) 0.0075(6) 0.0017(5)
C7 0.0143(7) 0.0152(7) 0.0145(6) 0.0003(5) 0.0079(5) 0.0000(5)
C8 0.0107(6) 0.0151(7) 0.0143(6) 0.0011(5) 0.0049(5) 0.0034(5)
C9 0.0140(7) 0.0163(7) 0.0135(6) 0.0003(5) 0.0061(5) 0.0023(5)
C10 0.0179(7) 0.0149(7) 0.0200(7) 0.0010(5) 0.0091(6) 0.0019(5)
C11 0.0205(7) 0.0155(7) 0.0209(7) -0.0042(6) 0.0065(6) 0.0016(5)
C12 0.0200(7) 0.0214(7) 0.0140(7) -0.0013(5) 0.0060(6) 0.0078(6)
C13 0.0151(7) 0.0186(7) 0.0147(7) 0.0033(5) 0.0071(5) 0.0061(5)
C14 0.0135(6) 0.0159(7) 0.0125(6) -0.0030(5) 0.0051(5) -0.0009(5)
C15 0.0147(7) 0.0221(7) 0.0151(7) -0.0042(5) 0.0072(5) -0.0022(5)
C16 0.0131(7) 0.0239(8) 0.0181(7) -0.0067(6) 0.0052(6) 0.0023(5)
C17 0.0175(7) 0.0178(7) 0.0167(7) -0.0030(5) 0.0032(6) 0.0030(5)
C18 0.0179(7) 0.0158(7) 0.0158(7) -0.0021(5) 0.0061(6) -0.0016(5)
C19 0.0130(6) 0.0150(7) 0.0135(6) -0.0038(5) 0.0049(5) -0.0018(5)
O2 0.0285(7) 0.0442(8) 0.0401(7) -0.0150(6) 0.0146(6) -0.0090(6)

loop_
_atom_type_symbol
_atom_type_description
_atom_type_scat_dispersion_real
_atom_type_scat_dispersion_imag
_atom_type_scat_source
C C 0.0181 0.0091 'International Tables Vol C Tables 4.2.6.8 and 6.1.1.4'
H H 0.0000 0.0000 'International Tables Vol C Tables 4.2.6.8 and 6.1.1.4'
O O 0.0492 0.0322 'International Tables Vol C Tables 4.2.6.8 and 6.1.1.4'
P P 0.2955 0.4335 'International Tables Vol C Tables 4.2.6.8 and 6.1.1.4'

loop_
_geom_angle_atom_site_label_1
_geom_angle_atom_site_label_2
_geom_angle_atom_site_label_3
_geom_angle
_geom_angle_site_symmetry_1
_geom_angle_site_symmetry_3
_geom_angle_publ_flag
O1 P1 C9 118.84(6) . . ?
O1 P1 C14 118.77(6) . . ?
C9 P1 C14 97.86(6) . . ?
O1 P1 C1 118.48(6) . . ?
C9 P1 C1 99.42(6) . . ?
C14 P1 C1 99.32(6) . . ?
C2 C1 C6 121.32(13) . . ?
C2 C1 P1 126.38(12) . . ?
C6 C1 P1 112.29(10) . . ?
C1 C2 C3 118.77(14) . . ?
C4 C3 C2 120.02(14) . . ?
C3 C4 C5 121.10(14) . . ?
C6 C5 C4 119.50(14) . . ?
C5 C6 C1 119.27(13) . . ?
C5 C6 C7 123.55(13) . . ?
C1 C6 C7 117.16(12) . . ?
C6 C7 C19 108.63(11) . . ?
C6 C7 C8 108.63(11) . . ?
C19 C7 C8 107.25(11) . . ?
C13 C8 C9 119.06(13) . . ?
C13 C8 C7 124.41(12) . . ?
C9 C8 C7 116.48(12) . . ?
C10 C9 C8 121.34(13) . . ?
C10 C9 P1 125.69(11) . . ?
C8 C9 P1 112.91(10) . . ?
C9 C10 C11 118.97(13) . . ?
C12 C11 C10 120.08(13) . . ?
C11 C12 C13 120.82(13) . . ?
C8 C13 C12 119.71(13) . . ?
C15 C14 C19 121.22(13) . . ?
C15 C14 P1 125.55(11) . . ?
C19 C14 P1 113.14(10) . . ?
C14 C15 C16 119.25(13) . . ?
C17 C16 C15 119.80(13) . . ?
C16 C17 C18 121.09(13) . . ?
C19 C18 C17 119.31(13) . . ?
C18 C19 C14 119.32(13) . . ?
C18 C19 C7 124.35(12) . . ?
C14 C19 C7 116.30(12) . . ?

loop_
_geom_bond_atom_site_label_1
_geom_bond_atom_site_label_2
_geom_bond_distance
_geom_bond_site_symmetry_2
_geom_bond_publ_flag
P1 O1 1.4876(10) . ?
P1 C9 1.7956(14) . ?
P1 C14 1.7983(14) . ?
P1 C1 1.8002(14) . ?
C1 C2 1.389(2) . ?
C1 C6 1.406(2) . ?
C2 C3 1.398(2) . ?
C3 C4 1.388(2) . ?
C4 C5 1.393(2) . ?
C5 C6 1.388(2) . ?
C6 C7 1.5289(19) . ?
C7 C19 1.5309(18) . ?
C7 C8 1.5354(19) . ?
C8 C13 1.3837(19) . ?
C8 C9 1.4062(19) . ?
C9 C10 1.386(2) . ?
C10 C11 1.391(2) . ?
C11 C12 1.387(2) . ?
C12 C13 1.395(2) . ?
C14 C15 1.385(2) . ?
C14 C19 1.4048(19) . ?
C15 C16 1.394(2) . ?
C16 C17 1.386(2) . ?
C17 C18 1.400(2) . ?
C18 C19 1.386(2) . ?
O2 O2 1.433(3) 2_655 ?

loop_
_geom_torsion_atom_site_label_1
_geom_torsion_atom_site_label_2
_geom_torsion_atom_site_label_3
_geom_torsion_atom_site_label_4
_geom_torsion
_geom_torsion_site_symmetry_1
_geom_torsion_site_symmetry_2
_geom_torsion_site_symmetry_3
_geom_torsion_site_symmetry_4
_geom_torsion_publ_flag
O1 P1 C1 C2 -2.07(15) . . . . ?
C9 P1 C1 C2 128.19(13) . . . . ?
C14 P1 C1 C2 -132.16(13) . . . . ?
O1 P1 C1 C6 179.10(9) . . . . ?
C9 P1 C1 C6 -50.64(11) . . . . ?
C14 P1 C1 C6 49.01(11) . . . . ?
C6 C1 C2 C3 0.1(2) . . . . ?
P1 C1 C2 C3 -178.66(11) . . . . ?
C1 C2 C3 C4 -0.7(2) . . . . ?
C2 C3 C4 C5 0.0(2) . . . . ?
C3 C4 C5 C6 1.3(2) . . . . ?
C4 C5 C6 C1 -1.9(2) . . . . ?
C4 C5 C6 C7 176.94(13) . . . . ?
C2 C1 C6 C5 1.2(2) . . . . ?
P1 C1 C6 C5 -179.89(10) . . . . ?
C2 C1 C6 C7 -177.66(12) . . . . ?
P1 C1 C6 C7 1.24(15) . . . . ?
C5 C6 C7 C19 122.08(14) . . . . ?
C1 C6 C7 C19 -59.10(15) . . . . ?
C5 C6 C7 C8 -121.57(14) . . . . ?
C1 C6 C7 C8 57.26(15) . . . . ?
C6 C7 C8 C13 123.99(14) . . . . ?
C19 C7 C8 C13 -118.78(14) . . . . ?
C6 C7 C8 C9 -58.62(15) . . . . ?
C19 C7 C8 C9 58.62(15) . . . . ?
C13 C8 C9 C10 1.4(2) . . . . ?
C7 C8 C9 C10 -176.14(12) . . . . ?
C13 C8 C9 P1 178.61(10) . . . . ?
C7 C8 C9 P1 1.07(15) . . . . ?
O1 P1 C9 C10 -3.49(15) . . . . ?
C14 P1 C9 C10 125.60(13) . . . . ?
C1 P1 C9 C10 -133.52(13) . . . . ?
O1 P1 C9 C8 179.45(9) . . . . ?
C14 P1 C9 C8 -51.46(11) . . . . ?
C1 P1 C9 C8 49.42(11) . . . . ?
C8 C9 C10 C11 -0.1(2) . . . . ?
P1 C9 C10 C11 -176.97(11) . . . . ?
C9 C10 C11 C12 -1.0(2) . . . . ?
C10 C11 C12 C13 0.8(2) . . . . ?
C9 C8 C13 C12 -1.5(2) . . . . ?
C7 C8 C13 C12 175.78(12) . . . . ?
C11 C12 C13 C8 0.5(2) . . . . ?
O1 P1 C14 C15 3.12(15) . . . . ?
C9 P1 C14 C15 -126.03(13) . . . . ?
C1 P1 C14 C15 133.01(12) . . . . ?
O1 P1 C14 C19 179.68(9) . . . . ?
C9 P1 C14 C19 50.54(11) . . . . ?
C1 P1 C14 C19 -50.42(11) . . . . ?
C19 C14 C15 C16 -0.2(2) . . . . ?
P1 C14 C15 C16 176.10(10) . . . . ?
C14 C15 C16 C17 0.5(2) . . . . ?
C15 C16 C17 C18 0.0(2) . . . . ?
C16 C17 C18 C19 -0.7(2) . . . . ?
C17 C18 C19 C14 0.9(2) . . . . ?
C17 C18 C19 C7 -177.04(13) . . . . ?
C15 C14 C19 C18 -0.5(2) . . . . ?
P1 C14 C19 C18 -177.21(10) . . . . ?
C15 C14 C19 C7 177.62(12) . . . . ?
P1 C14 C19 C7 0.89(15) . . . . ?
C6 C7 C19 C18 -124.48(14) . . . . ?
C8 C7 C19 C18 118.28(14) . . . . ?
C6 C7 C19 C14 57.52(15) . . . . ?
C8 C7 C19 C14 -59.71(15) . . . . ?
